data_7016430
loop_
_publ_author_name
'Lhoste, J\'er\^ome'
'P\'erez-Campos, Ana'
'Henry, Natacha'
'Loiseau, Thierry'
'Rabu, Pierre'
'Abraham, Francis'

_publ_section_title
;
 Chain-like and dinuclear coordination polymers in lanthanide (Nd, Eu)
 oxochloride complexes with 2,2':6',2''-terpyridine: synthesis, XRD
 structure and magnetic properties.
;
_journal_issue 36
_journal_name_full 'Dalton transactions (Cambridge, England : 2003)'
_journal_page_first 9136
_journal_page_last 9144
_journal_paper_doi 10.1039/c1dt10485c
_journal_volume 40
_journal_year 2011
_chemical_formula_moiety '2(Nd 3+). (C15 N3 H11). 5(Cl 1-). 1(OH 1-). 1(H2 O)'
_chemical_formula_sum 'C15 H14 Cl5 N3 Nd2 O2'
_chemical_formula_weight 734.00
_chemical_name_systematic
;
?
;
_space_group_IT_number 12
_symmetry_space_group_name_Hall '-C 2y'
_symmetry_space_group_name_H-M 'C 1 2/m 1'
_atom_sites_solution_hydrogens geom
_atom_sites_solution_primary direct
_atom_sites_solution_secondary difmap
_audit_creation_method SHELXL-97
_cell_angle_alpha 90.00
_cell_angle_beta 123.235(2)
_cell_angle_gamma 90.00
_cell_formula_units_Z 4
_cell_length_a 13.8993(5)
_cell_length_b 20.8772(8)
_cell_length_c 8.5239(3)
_cell_measurement_reflns_used 6172
_cell_measurement_temperature 293(2)
_cell_measurement_theta_max 31.203
_cell_measurement_theta_min 2.587
_cell_volume 2068.87(14)
_computing_cell_refinement 'Bruker SMART/SAINT'
_computing_data_collection 'Bruker SMART'
_computing_data_reduction 'Bruker SMART/SAINT'
_computing_structure_refinement 'SHELXL-97 (Sheldrick, 2008)'
_computing_structure_solution 'SHELXS-97 (Sheldrick, 2008)'
_diffrn_ambient_temperature 293(2)
_diffrn_measured_fraction_theta_full 0.999
_diffrn_measured_fraction_theta_max 0.999
_diffrn_measurement_device_type 'CCD area detector'
_diffrn_radiation_monochromator graphite
_diffrn_radiation_source 'fine-focus sealed tube'
_diffrn_radiation_type MoK\a
_diffrn_radiation_wavelength 0.71073
_diffrn_reflns_av_R_equivalents 0.0441
_diffrn_reflns_av_sigmaI/netI 0.0325
_diffrn_reflns_limit_h_max 20
_diffrn_reflns_limit_h_min -17
_diffrn_reflns_limit_k_max 30
_diffrn_reflns_limit_k_min -30
_diffrn_reflns_limit_l_max 12
_diffrn_reflns_limit_l_min -12
_diffrn_reflns_number 21999
_diffrn_reflns_theta_full 31.58
_diffrn_reflns_theta_max 31.58
_diffrn_reflns_theta_min 1.95
_exptl_absorpt_coefficient_mu 5.625
_exptl_absorpt_correction_T_max 0.7562
_exptl_absorpt_correction_T_min 0.4383
_exptl_absorpt_correction_type empirical
_exptl_absorpt_process_details 'empirical (SADABS)'
_exptl_crystal_colour pink
_exptl_crystal_density_diffrn 2.347
_exptl_crystal_density_method 'not measured'
_exptl_crystal_description needle
_exptl_crystal_F_000 964
_exptl_crystal_size_max 0.32
_exptl_crystal_size_mid 0.09
_exptl_crystal_size_min 0.07
_refine_diff_density_max 2.251
_refine_diff_density_min -1.201
_refine_diff_density_rms 0.337
_refine_ls_extinction_coef 0.00198(19)
_refine_ls_extinction_expression Fc^*^=kFc[1+0.001xFc^2^\l^3^/sin(2\q)]^-1/4^
_refine_ls_extinction_method SHELXL
_refine_ls_goodness_of_fit_ref 1.198
_refine_ls_hydrogen_treatment constr
_refine_ls_matrix_type full
_refine_ls_number_parameters 133
_refine_ls_number_reflns 3560
_refine_ls_number_restraints 0
_refine_ls_restrained_S_all 1.198
_refine_ls_R_factor_all 0.0470
_refine_ls_R_factor_gt 0.0320
_refine_ls_shift/su_max 0.019
_refine_ls_shift/su_mean 0.002
_refine_ls_structure_factor_coef Fsqd
_refine_ls_weighting_details 'calc w=1/[\s^2^(Fo^2^)+(0.0610P)^2^+3.7384P] where P=(Fo^2^+2Fc^2^)/3'
_refine_ls_weighting_scheme calc
_refine_ls_wR_factor_gt 0.0927
_refine_ls_wR_factor_ref 0.1145
_reflns_number_gt 2856
_reflns_number_total 3560
_reflns_threshold_expression >2sigma(I)
_cod_data_source_file c1dt10485c.txt
_cod_data_source_block apc2142
_cod_original_cell_volume 2068.87(13)
_cod_database_code 7016430

loop_
_symmetry_equiv_pos_as_xyz
'x, y, z'
'-x, y, -z'
'x+1/2, y+1/2, z'
'-x+1/2, y+1/2, -z'
'-x, -y, -z'
'x, -y, z'
'-x+1/2, -y+1/2, -z'
'x+1/2, -y+1/2, z'

loop_
_atom_site_label
_atom_site_type_symbol
_atom_site_fract_x
_atom_site_fract_y
_atom_site_fract_z
_atom_site_U_iso_or_equiv
_atom_site_adp_type
_atom_site_occupancy
_atom_site_symmetry_multiplicity
_atom_site_calc_flag
_atom_site_refinement_flags
Nd1 Nd 0.30677(3) 0.0000 1.33861(4) 0.02092(11) Uani 1 2 d S
Nd2 Nd 0.0000 0.090555(15) 1.0000 0.01920(11) Uani 1 2 d S
Cl3 Cl 0.09883(14) 0.0000 1.3517(2) 0.0265(3) Uani 1 2 d S
Cl4 Cl 0.22328(10) 0.12781(5) 1.28471(16) 0.0273(2) Uani 1 1 d .
Cl1 Cl 0.5000 0.08162(8) 1.5000 0.0327(4) Uani 1 2 d S
Cl2 Cl 0.34891(17) 0.0000 1.0460(3) 0.0416(5) Uani 1 2 d S
O1 O 0.1246(4) 0.0000 1.0366(6) 0.0194(8) Uani 1 2 d S
O2 O 0.3761(5) 0.0000 1.6768(7) 0.0427(14) Uani 1 2 d S
N1 N 0.0724(4) 0.1459(2) 0.8131(6) 0.0267(8) Uani 1 1 d .
N2 N 0.0000 0.2152(3) 1.0000 0.0237(11) Uani 1 2 d S
C1 C 0.1137(5) 0.1117(3) 0.7309(7) 0.0328(11) Uani 1 1 d .
H1 H 0.1050 0.0674 0.7259 0.039 Uiso 1 1 calc R
C2 C 0.1691(6) 0.1388(3) 0.6525(9) 0.0437(15) Uani 1 1 d .
H2 H 0.1983 0.1133 0.5986 0.052 Uiso 1 1 calc R
C3 C 0.1795(7) 0.2034(4) 0.6563(10) 0.0546(19) Uani 1 1 d .
H3 H 0.2150 0.2228 0.6026 0.066 Uiso 1 1 calc R
C4 C 0.1381(7) 0.2399(3) 0.7385(10) 0.0520(18) Uani 1 1 d .
H4 H 0.1457 0.2842 0.7426 0.062 Uiso 1 1 calc R
C5 C 0.0839(4) 0.2102(2) 0.8167(7) 0.0288(10) Uani 1 1 d .
C6 C 0.0386(5) 0.2482(2) 0.9097(7) 0.0306(10) Uani 1 1 d .
C7 C 0.0369(7) 0.3149(3) 0.9043(11) 0.0523(17) Uani 1 1 d .
H7 H 0.0607 0.3369 0.8363 0.063 Uiso 1 1 calc R
C8 C 0.0000 0.3474(5) 1.0000 0.063(3) Uani 1 2 d S
H8 H 0.0000 0.3919 1.0000 0.075 Uiso 1 2 calc SR

loop_
_atom_site_aniso_label
_atom_site_aniso_U_11
_atom_site_aniso_U_22
_atom_site_aniso_U_33
_atom_site_aniso_U_23
_atom_site_aniso_U_13
_atom_site_aniso_U_12
Nd1 0.01687(19) 0.02049(19) 0.02503(18) 0.000 0.01124(14) 0.000
Nd2 0.01827(19) 0.01501(17) 0.02655(18) 0.000 0.01371(14) 0.000
Cl3 0.0244(8) 0.0290(8) 0.0307(7) 0.000 0.0180(6) 0.000
Cl4 0.0225(6) 0.0201(5) 0.0358(6) -0.0001(4) 0.0137(5) -0.0023(4)
Cl1 0.0212(8) 0.0251(8) 0.0475(10) 0.000 0.0160(7) 0.000
Cl2 0.0287(10) 0.0679(14) 0.0335(8) 0.000 0.0205(8) 0.000
O1 0.021(2) 0.017(2) 0.0231(19) 0.000 0.0133(17) 0.000
O2 0.027(3) 0.071(4) 0.031(3) 0.000 0.016(2) 0.000
N1 0.030(2) 0.025(2) 0.0269(18) 0.0006(15) 0.0172(17) -0.0054(16)
N2 0.022(3) 0.016(2) 0.029(3) 0.000 0.012(2) 0.000
C1 0.041(3) 0.030(3) 0.033(2) -0.004(2) 0.024(2) -0.006(2)
C2 0.054(4) 0.049(4) 0.045(3) -0.009(3) 0.038(3) -0.016(3)
C3 0.075(5) 0.051(4) 0.064(4) -0.006(3) 0.054(4) -0.023(4)
C4 0.079(5) 0.035(3) 0.068(4) -0.006(3) 0.056(4) -0.026(3)
C5 0.032(3) 0.024(2) 0.032(2) -0.0017(19) 0.019(2) -0.009(2)
C6 0.034(3) 0.019(2) 0.037(2) 0.0021(19) 0.019(2) -0.003(2)
C7 0.074(5) 0.020(3) 0.077(5) 0.008(3) 0.051(4) -0.002(3)
C8 0.089(9) 0.019(4) 0.099(9) 0.000 0.063(7) 0.000

loop_
_atom_type_symbol
_atom_type_description
_atom_type_scat_dispersion_real
_atom_type_scat_dispersion_imag
_atom_type_scat_source
C C 0.0033 0.0016 'International Tables Vol C Tables 4.2.6.8 and 6.1.1.4'
H H 0.0000 0.0000 'International Tables Vol C Tables 4.2.6.8 and 6.1.1.4'
N N 0.0061 0.0033 'International Tables Vol C Tables 4.2.6.8 and 6.1.1.4'
O O 0.0106 0.0060 'International Tables Vol C Tables 4.2.6.8 and 6.1.1.4'
Cl Cl 0.1484 0.1585 'International Tables Vol C Tables 4.2.6.8 and 6.1.1.4'
Nd Nd -0.1943 3.0179 'International Tables Vol C Tables 4.2.6.8 and 6.1.1.4'

loop_
_geom_angle_atom_site_label_1
_geom_angle_atom_site_label_2
_geom_angle_atom_site_label_3
_geom_angle
_geom_angle_site_symmetry_1
_geom_angle_site_symmetry_3
O1 Nd1 O2 138.16(16) . .
O1 Nd1 Cl1 132.68(6) . .
O2 Nd1 Cl1 76.97(10) . .
O1 Nd1 Cl1 132.68(6) . 5_658
O2 Nd1 Cl1 76.97(10) . 5_658
Cl1 Nd1 Cl1 74.32(6) . 5_658
O1 Nd1 Cl4 74.50(3) . .
O2 Nd1 Cl4 92.97(5) . .
Cl1 Nd1 Cl4 72.98(4) . .
Cl1 Nd1 Cl4 147.17(4) 5_658 .
O1 Nd1 Cl4 74.50(3) . 6
O2 Nd1 Cl4 92.97(5) . 6
Cl1 Nd1 Cl4 147.17(4) . 6
Cl1 Nd1 Cl4 72.98(4) 5_658 6
Cl4 Nd1 Cl4 139.42(5) . 6
O1 Nd1 Cl2 70.60(11) . .
O2 Nd1 Cl2 151.24(14) . .
Cl1 Nd1 Cl2 80.20(3) . .
Cl1 Nd1 Cl2 80.20(3) 5_658 .
Cl4 Nd1 Cl2 96.87(3) . .
Cl4 Nd1 Cl2 96.87(3) 6 .
O1 Nd1 Cl3 64.32(10) . .
O2 Nd1 Cl3 73.84(13) . .
Cl1 Nd1 Cl3 132.18(3) . .
Cl1 Nd1 Cl3 132.18(3) 5_658 .
Cl4 Nd1 Cl3 71.64(3) . .
Cl4 Nd1 Cl3 71.64(3) 6 .
Cl2 Nd1 Cl3 134.92(5) . .
O1 Nd1 Nd2 33.94(6) . 5_557
O2 Nd1 Nd2 114.27(11) . 5_557
Cl1 Nd1 Nd2 166.60(2) . 5_557
Cl1 Nd1 Nd2 114.34(3) 5_658 5_557
Cl4 Nd1 Nd2 98.33(3) . 5_557
Cl4 Nd1 Nd2 43.48(2) 6 5_557
Cl2 Nd1 Nd2 90.99(4) . 5_557
Cl3 Nd1 Nd2 50.26(3) . 5_557
O1 Nd1 Nd2 33.94(5) . .
O2 Nd1 Nd2 114.27(11) . .
Cl1 Nd1 Nd2 114.34(3) . .
Cl1 Nd1 Nd2 166.60(2) 5_658 .
Cl4 Nd1 Nd2 43.48(2) . .
Cl4 Nd1 Nd2 98.33(3) 6 .
Cl2 Nd1 Nd2 90.99(4) . .
Cl3 Nd1 Nd2 50.26(3) . .
Nd2 Nd1 Nd2 55.301(9) 5_557 .
O1 Nd2 O1 79.87(16) . 5_557
O1 Nd2 N1 86.37(13) . .
O1 Nd2 N1 138.66(13) 5_557 .
O1 Nd2 N1 138.66(13) . 2_557
O1 Nd2 N1 86.37(13) 5_557 2_557
N1 Nd2 N1 126.72(19) . 2_557
O1 Nd2 N2 140.06(8) . .
O1 Nd2 N2 140.06(8) 5_557 .
N1 Nd2 N2 63.36(9) . .
N1 Nd2 N2 63.36(10) 2_557 .
O1 Nd2 Cl4 74.69(9) . .
O1 Nd2 Cl4 133.58(10) 5_557 .
N1 Nd2 Cl4 77.81(10) . .
N1 Nd2 Cl4 87.85(10) 2_557 .
N2 Nd2 Cl4 73.90(2) . .
O1 Nd2 Cl4 133.58(10) . 2_557
O1 Nd2 Cl4 74.69(9) 5_557 2_557
N1 Nd2 Cl4 87.85(10) . 2_557
N1 Nd2 Cl4 77.81(10) 2_557 2_557
N2 Nd2 Cl4 73.90(2) . 2_557
Cl4 Nd2 Cl4 147.80(5) . 2_557
O1 Nd2 Cl3 64.54(10) . 5_557
O1 Nd2 Cl3 60.67(9) 5_557 5_557
N1 Nd2 Cl3 78.19(9) . 5_557
N1 Nd2 Cl3 137.95(10) 2_557 5_557
N2 Nd2 Cl3 126.855(18) . 5_557
Cl4 Nd2 Cl3 133.47(4) . 5_557
Cl4 Nd2 Cl3 69.19(4) 2_557 5_557
O1 Nd2 Cl3 60.67(9) . .
O1 Nd2 Cl3 64.54(10) 5_557 .
N1 Nd2 Cl3 137.95(10) . .
N1 Nd2 Cl3 78.19(9) 2_557 .
N2 Nd2 Cl3 126.855(18) . .
Cl4 Nd2 Cl3 69.19(4) . .
Cl4 Nd2 Cl3 133.47(4) 2_557 .
Cl3 Nd2 Cl3 106.29(4) 5_557 .
O1 Nd2 Nd2 39.94(8) . 5_557
O1 Nd2 Nd2 39.94(8) 5_557 5_557
N1 Nd2 Nd2 116.64(9) . 5_557
N1 Nd2 Nd2 116.64(10) 2_557 5_557
N2 Nd2 Nd2 180.0 . 5_557
Cl4 Nd2 Nd2 106.10(2) . 5_557
Cl4 Nd2 Nd2 106.10(2) 2_557 5_557
Cl3 Nd2 Nd2 53.145(18) 5_557 5_557
Cl3 Nd2 Nd2 53.145(18) . 5_557
O1 Nd2 Nd1 33.35(9) . .
O1 Nd2 Nd1 97.10(9) 5_557 .
N1 Nd2 Nd1 91.97(10) . .
N1 Nd2 Nd1 112.44(9) 2_557 .
N2 Nd2 Nd1 117.650(5) . .
Cl4 Nd2 Nd1 44.25(2) . .
Cl4 Nd2 Nd1 166.81(3) 2_557 .
Cl3 Nd2 Nd1 97.87(3) 5_557 .
Cl3 Nd2 Nd1 46.09(3) . .
Nd2 Nd2 Nd1 62.350(5) 5_557 .
O1 Nd2 Nd1 97.10(9) . 5_557
O1 Nd2 Nd1 33.35(9) 5_557 5_557
N1 Nd2 Nd1 112.44(9) . 5_557
N1 Nd2 Nd1 91.97(10) 2_557 5_557
N2 Nd2 Nd1 117.650(5) . 5_557
Cl4 Nd2 Nd1 166.81(3) . 5_557
Cl4 Nd2 Nd1 44.25(2) 2_557 5_557
Cl3 Nd2 Nd1 46.09(3) 5_557 5_557
Cl3 Nd2 Nd1 97.87(3) . 5_557
Nd2 Nd2 Nd1 62.350(5) 5_557 5_557
Nd1 Nd2 Nd1 124.699(9) . 5_557
Nd1 Cl3 Nd2 83.65(3) . 5_557
Nd1 Cl3 Nd2 83.65(3) . .
Nd2 Cl3 Nd2 73.71(4) 5_557 .
Nd2 Cl4 Nd1 92.27(3) . .
Nd1 Cl1 Nd1 105.69(6) 5_658 .
Nd1 O1 Nd2 112.71(12) . 5_557
Nd1 O1 Nd2 112.71(12) . .
Nd2 O1 Nd2 100.13(16) 5_557 .
C1 N1 C5 117.8(4) . .
C1 N1 Nd2 120.8(3) . .
C5 N1 Nd2 120.9(3) . .
C6 N2 C6 118.4(6) 2_557 .
C6 N2 Nd2 120.8(3) 2_557 .
C6 N2 Nd2 120.8(3) . .
N1 C1 C2 123.2(5) . .
N1 C1 H1 118.4 . .
C2 C1 H1 118.4 . .
C3 C2 C1 118.4(6) . .
C3 C2 H2 120.8 . .
C1 C2 H2 120.8 . .
C2 C3 C4 120.1(6) . .
C2 C3 H3 120.0 . .
C4 C3 H3 120.0 . .
C3 C4 C5 119.3(6) . .
C3 C4 H4 120.4 . .
C5 C4 H4 120.4 . .
N1 C5 C4 121.3(5) . .
N1 C5 C6 117.6(4) . .
C4 C5 C6 121.0(5) . .
N2 C6 C7 121.8(5) . .
N2 C6 C5 116.8(4) . .
C7 C6 C5 121.4(5) . .
C8 C7 C6 118.9(6) . .
C8 C7 H7 120.6 . .
C6 C7 H7 120.6 . .
C7 C8 C7 120.2(9) 2_557 .
C7 C8 H8 119.9 2_557 .
C7 C8 H8 119.9 . .

loop_
_geom_bond_atom_site_label_1
_geom_bond_atom_site_label_2
_geom_bond_distance
_geom_bond_site_symmetry_2
Nd1 O1 2.428(4) .
Nd1 O2 2.489(5) .
Nd1 Cl1 2.8213(11) .
Nd1 Cl1 2.8213(11) 5_658
Nd1 Cl4 2.8449(12) .
Nd1 Cl4 2.8450(12) 6
Nd1 Cl2 2.8576(18) .
Nd1 Cl3 2.9529(16) .
Nd1 Nd2 4.0738(4) 5_557
Nd1 Nd2 4.0738(4) .
Nd2 O1 2.466(3) .
Nd2 O1 2.466(3) 5_557
Nd2 N1 2.577(4) .
Nd2 N1 2.577(4) 2_557
Nd2 N2 2.601(6) .
Nd2 Cl4 2.8054(12) .
Nd2 Cl4 2.8054(12) 2_557
Nd2 Cl3 3.1520(13) 5_557
Nd2 Cl3 3.1520(13) .
Nd2 Nd2 3.7811(6) 5_557
Nd2 Nd1 4.0738(4) 5_557
Cl3 Nd2 3.1520(13) 5_557
Cl1 Nd1 2.8213(11) 5_658
O1 Nd2 2.466(3) 5_557
N1 C1 1.331(7) .
N1 C5 1.350(6) .
N2 C6 1.345(6) 2_557
N2 C6 1.345(6) .
C1 C2 1.387(7) .
C1 H1 0.9300 .
C2 C3 1.354(10) .
C2 H2 0.9300 .
C3 C4 1.358(10) .
C3 H3 0.9300 .
C4 C5 1.395(7) .
C4 H4 0.9300 .
C5 C6 1.483(7) .
C6 C7 1.395(8) .
C7 C8 1.359(8) .
C7 H7 0.9300 .
C8 C7 1.359(9) 2_557
C8 H8 0.9300 .
